data_7157823
loop_
_publ_author_name
'De Abreu, Maxime'
'Tang, Yue'
'Brachet, Etienne'
'Selkti, Mohamed'
'Michelet, V\'eronique'
'Belmont, Philippe'

_publ_section_title
;
 Silver-catalyzed tandem cycloisomerization/hydroarylation reactions and
 mechanistic investigations for an efficient access to
 1,2-dihydroisoquinolines.
;
_journal_issue 5
_journal_name_full 'Organic &amp; biomolecular chemistry'
_journal_page_first 1037
_journal_page_last 1046
_journal_paper_doi 10.1039/d0ob02197k
_journal_volume 19
_journal_year 2021
_chemical_formula_sum 'C30 H25 N3 O'
_chemical_formula_weight 443.53
_space_group_crystal_system triclinic
_space_group_IT_number 2
_space_group_name_Hall '-P 1'
_space_group_name_H-M_alt 'P -1'
_atom_sites_solution_hydrogens geom
_audit_creation_method SHELXL-2017/1
_audit_update_record
;
2020-12-04 deposited with the CCDC.	2020-12-18 downloaded from the CCDC.
;
_cell_angle_alpha 69.319(5)
_cell_angle_beta 80.319(4)
_cell_angle_gamma 84.713(4)
_cell_formula_units_Z 2
_cell_length_a 9.9992(4)
_cell_length_b 10.1775(5)
_cell_length_c 12.6396(6)
_cell_measurement_reflns_used 9856
_cell_measurement_temperature 291.43(10)
_cell_measurement_theta_max 30.3140
_cell_measurement_theta_min 4.1880
_cell_volume 1185.52(10)
_computing_cell_refinement 'CrysAlisPro 1.171.39.32e (Rigaku OD, 2017)'
_computing_data_collection 'CrysAlisPro 1.171.39.32e (Rigaku OD, 2017)'
_computing_data_reduction 'CrysAlisPro 1.171.39.32e (Rigaku OD, 2017)'
_computing_structure_refinement 'SHELXL-2017/1 (Sheldrick, 2017)'
_computing_structure_solution 'SHELXT 2014/5 (Sheldrick, 2014)'
_diffrn_ambient_environment air
_diffrn_ambient_temperature 291.43(10)
_diffrn_detector 'CCD plate'
_diffrn_measured_fraction_theta_full 0.9971
_diffrn_measured_fraction_theta_max 0.9100
_diffrn_measurement_device 'four-circle diffractometer'
_diffrn_measurement_device_type 'XtaLAB AFC12 (RINC): Kappa single'
_diffrn_measurement_method '\f and \w scans'
_diffrn_radiation_monochromator graphite
_diffrn_radiation_probe x-ray
_diffrn_radiation_type 'Mo K\a'
_diffrn_radiation_wavelength 0.71073
_diffrn_reflns_av_R_equivalents 0.0532
_diffrn_reflns_av_sigmaI/netI 0.0837
_diffrn_reflns_limit_h_max 14
_diffrn_reflns_limit_h_min -12
_diffrn_reflns_limit_k_max 14
_diffrn_reflns_limit_k_min -14
_diffrn_reflns_limit_l_max 17
_diffrn_reflns_limit_l_min -17
_diffrn_reflns_number 42173
_diffrn_reflns_theta_full 26.3154
_diffrn_reflns_theta_max 30.1937
_diffrn_reflns_theta_min 3.6676
_diffrn_source 'fine-focus sealed X-ray tube'
_diffrn_source_type 'Enhance (Mo) X-ray Source'
_exptl_absorpt_coefficient_mu 0.076
_exptl_absorpt_correction_T_max 1.00000
_exptl_absorpt_correction_T_min 0.42649
_exptl_absorpt_correction_type multi-scan
_exptl_absorpt_process_details
;
CrysAlisPro 1.171.39.32e (Rigaku Oxford Diffraction, 2017)
Empirical absorption correction using spherical harmonics,
 implemented in SCALE3 ABSPACK scaling algorithm.
;
_exptl_crystal_colour colorless
_exptl_crystal_density_diffrn 1.242
_exptl_crystal_description needle
_exptl_crystal_F_000 468
_exptl_crystal_size_max 0.420
_exptl_crystal_size_mid 0.210
_exptl_crystal_size_min 0.190
_refine_diff_density_max 0.606
_refine_diff_density_min -0.260
_refine_diff_density_rms 0.044
_refine_ls_extinction_method none
_refine_ls_goodness_of_fit_ref 1.085
_refine_ls_hydrogen_treatment constr
_refine_ls_matrix_type full
_refine_ls_number_parameters 309
_refine_ls_number_reflns 6403
_refine_ls_number_restraints 0
_refine_ls_restrained_S_all 1.085
_refine_ls_R_factor_all 0.0756
_refine_ls_R_factor_gt 0.0560
_refine_ls_shift/su_max 0.000
_refine_ls_shift/su_mean 0.000
_refine_ls_structure_factor_coef Fsqd
_refine_ls_weighting_details 'w=1/[\s^2^(Fo^2^)+(0.0891P)^2^+0.1987P] where P=(Fo^2^+2Fc^2^)/3'
_refine_ls_weighting_scheme calc
_refine_ls_wR_factor_gt 0.1600
_refine_ls_wR_factor_ref 0.1738
_reflns_Friedel_coverage 0.000
_reflns_number_gt 4780
_reflns_number_total 6403
_reflns_threshold_expression 'I > 2\s(I)'
_cod_data_source_file d0ob02197k2.cif
_cod_data_source_block EB326
_cod_depositor_comments 'Adding full bibliography for 7157823--7157824.cif.'
_cod_database_code 7157823
_shelx_shelxl_version_number 2017/1
_shelx_space_group_comment
;
The symmetry employed for this shelxl refinement is uniquely defined
by the following loop, which should always be used as a source of
symmetry information in preference to the above space-group names.
They are only intended as comments.
;
_oxdiff_exptl_absorpt_empirical_full_min 0.534
_oxdiff_exptl_absorpt_empirical_full_max 1.666
_oxdiff_exptl_absorpt_empirical_details
;
Empirical correction (ABSPACK) includes:
- Absorption correction using spherical harmonics
- Frame scaling
;

loop_
_space_group_symop_operation_xyz
'x, y, z'
'-x, -y, -z'

loop_
_atom_site_label
_atom_site_type_symbol
_atom_site_fract_x
_atom_site_fract_y
_atom_site_fract_z
_atom_site_U_iso_or_equiv
_atom_site_adp_type
_atom_site_occupancy
_atom_site_site_symmetry_order
_atom_site_calc_flag
_atom_site_refinement_flags_posn
_atom_site_refinement_flags_adp
_atom_site_refinement_flags_occupancy
_atom_site_disorder_assembly
_atom_site_disorder_group
N001 N 0.28243(11) 0.26091(11) 0.30327(9) 0.0329(2) Uani 1 1 d . . . . .
N002 N -0.00344(13) 0.26019(15) 0.57838(11) 0.0482(3) Uani 1 1 d . . . . .
O003 O 0.28249(16) 0.09789(15) -0.07572(11) 0.0697(4) Uani 1 1 d . . . . .
C004 C 0.21955(13) 0.38884(13) 0.30848(11) 0.0328(3) Uani 1 1 d . . . . .
C005 C 0.27392(12) 0.21647(13) 0.21077(10) 0.0317(3) Uani 1 1 d . . . . .
C006 C 0.25321(13) 0.51749(14) 0.20774(11) 0.0349(3) Uani 1 1 d . . . . .
N007 N 0.54427(15) 0.29480(19) 0.55185(14) 0.0611(4) Uani 1 1 d . . . . .
C008 C 0.35770(14) 0.10603(14) 0.19223(12) 0.0381(3) Uani 1 1 d . . . . .
H008 H 0.416536 0.058013 0.244077 0.046 Uiso 1 1 calc R U . . .
C009 C 0.14083(14) 0.39194(15) 0.40550(12) 0.0376(3) Uani 1 1 d . . . . .
H009 H 0.108595 0.477510 0.412689 0.045 Uiso 1 1 calc R U . . .
C00A C 0.18580(13) 0.13989(14) 0.50079(11) 0.0358(3) Uani 1 1 d . . . . .
C00B C 0.10638(14) 0.26114(15) 0.49896(11) 0.0378(3) Uani 1 1 d . . . . .
C00C C 0.18480(14) 0.28219(15) 0.13285(12) 0.0392(3) Uani 1 1 d . . . . .
H00C H 0.124350 0.352207 0.145194 0.047 Uiso 1 1 calc R U . . .
C00D C 0.31339(13) 0.15945(14) 0.41461(11) 0.0342(3) Uani 1 1 d . . . . .
H00D H 0.342288 0.068982 0.405378 0.041 Uiso 1 1 calc R U . . .
C00E C 0.38110(15) 0.52941(15) 0.14172(12) 0.0415(3) Uani 1 1 d . . . . .
H00E H 0.444385 0.455012 0.160250 0.050 Uiso 1 1 calc R U . . .
C00F C 0.55657(14) 0.26131(15) 0.38365(13) 0.0405(3) Uani 1 1 d . . . . .
C00G C 0.42778(14) 0.21284(15) 0.45091(12) 0.0388(3) Uani 1 1 d . . . . .
C00H C 0.14540(16) 0.01197(16) 0.58131(13) 0.0457(3) Uani 1 1 d . . . . .
H00H H 0.194305 -0.070654 0.582361 0.055 Uiso 1 1 calc R U . . .
C00I C 0.16083(16) 0.63048(16) 0.17802(14) 0.0470(4) Uani 1 1 d . . . . .
H00I H 0.074845 0.625520 0.220626 0.056 Uiso 1 1 calc R U . . .
C00J C 0.27082(18) 0.13851(16) 0.01858(13) 0.0481(4) Uani 1 1 d . . . . .
C00K C 0.35455(17) 0.06720(16) 0.09858(13) 0.0452(3) Uani 1 1 d . . . . .
H00K H 0.409517 -0.007917 0.089249 0.054 Uiso 1 1 calc R U . . .
C00L C -0.03756(17) 0.1347(2) 0.65633(14) 0.0546(4) Uani 1 1 d . . . . .
H00L H -0.112538 0.132171 0.711561 0.065 Uiso 1 1 calc R U . . .
C00M C 0.62052(15) 0.26920(17) 0.27405(14) 0.0470(4) Uani 1 1 d . . . . .
H00M H 0.578911 0.234366 0.229394 0.056 Uiso 1 1 calc R U . . .
C00N C 0.62545(16) 0.31264(18) 0.44961(15) 0.0500(4) Uani 1 1 d . . . . .
C00O C 0.18394(17) 0.24557(17) 0.03662(13) 0.0480(4) Uani 1 1 d . . . . .
H00O H 0.125189 0.292838 -0.015506 0.058 Uiso 1 1 calc R U . . .
C00P C 0.41583(17) 0.64949(17) 0.04931(14) 0.0494(4) Uani 1 1 d . . . . .
H00P H 0.501970 0.655449 0.006824 0.059 Uiso 1 1 calc R U . . .
C00Q C 0.32303(19) 0.76029(17) 0.02008(14) 0.0540(4) Uani 1 1 d . . . . .
H00Q H 0.345543 0.840641 -0.042724 0.065 Uiso 1 1 calc R U . . .
C00R C 0.42539(17) 0.2361(2) 0.55143(14) 0.0526(4) Uani 1 1 d . . . . .
H00R H 0.353541 0.215251 0.611250 0.063 Uiso 1 1 calc R U . . .
C00S C 0.03007(18) 0.00972(19) 0.66061(14) 0.0544(4) Uani 1 1 d . . . . .
H00S H -0.000507 -0.074538 0.715257 0.065 Uiso 1 1 calc R U . . .
C00T C 0.19632(19) 0.75083(17) 0.08494(15) 0.0570(4) Uani 1 1 d . . . . .
H00T H 0.133851 0.825955 0.066132 0.068 Uiso 1 1 calc R U . . .
C00U C 0.74592(17) 0.3292(2) 0.23290(17) 0.0615(5) Uani 1 1 d . . . . .
H00U H 0.787840 0.335520 0.159852 0.074 Uiso 1 1 calc R U . . .
C00V C 0.75228(18) 0.3728(2) 0.40767(19) 0.0638(5) Uani 1 1 d . . . . .
H00V H 0.795943 0.406739 0.451704 0.077 Uiso 1 1 calc R U . . .
C00W C 0.81036(19) 0.3802(2) 0.2994(2) 0.0693(5) Uani 1 1 d . . . . .
H00W H 0.894606 0.420184 0.269692 0.083 Uiso 1 1 calc R U . . .
C00X C 0.5741(2) 0.3385(3) 0.6432(2) 0.0825(7) Uani 1 1 d . . . . .
H00A H 0.658702 0.295114 0.666649 0.124 Uiso 1 1 calc R U . . .
H00B H 0.502828 0.310401 0.706998 0.124 Uiso 1 1 calc R U . . .
H00F H 0.580443 0.438849 0.616094 0.124 Uiso 1 1 calc R U . . .
C00Y C 0.1921(3) 0.1557(3) -0.15284(19) 0.0911(8) Uani 1 1 d . . . . .
H00G H 0.208345 0.113505 -0.211023 0.137 Uiso 1 1 calc R U . . .
H00J H 0.204068 0.255119 -0.187350 0.137 Uiso 1 1 calc R U . . .
H00N H 0.100944 0.138641 -0.113760 0.137 Uiso 1 1 calc R U . . .

loop_
_atom_site_aniso_label
_atom_site_aniso_U_11
_atom_site_aniso_U_22
_atom_site_aniso_U_33
_atom_site_aniso_U_23
_atom_site_aniso_U_13
_atom_site_aniso_U_12
N001 0.0374(5) 0.0357(5) 0.0302(5) -0.0159(4) -0.0072(4) -0.0004(4)
N002 0.0428(7) 0.0612(8) 0.0393(6) -0.0195(6) 0.0029(5) -0.0020(6)
O003 0.1071(11) 0.0693(8) 0.0504(7) -0.0386(6) -0.0286(7) 0.0137(7)
C004 0.0338(6) 0.0356(6) 0.0334(6) -0.0164(5) -0.0063(5) -0.0020(5)
C005 0.0326(6) 0.0360(6) 0.0303(6) -0.0156(5) -0.0025(5) -0.0069(5)
C006 0.0402(7) 0.0359(6) 0.0334(6) -0.0172(5) -0.0056(5) -0.0039(5)
N007 0.0559(8) 0.0869(11) 0.0604(9) -0.0429(8) -0.0229(7) -0.0043(7)
C008 0.0424(7) 0.0388(7) 0.0365(7) -0.0170(5) -0.0076(5) 0.0004(5)
C009 0.0388(7) 0.0390(7) 0.0384(7) -0.0189(6) -0.0025(5) -0.0004(5)
C00A 0.0363(6) 0.0422(7) 0.0316(6) -0.0145(5) -0.0067(5) -0.0049(5)
C00B 0.0355(6) 0.0465(7) 0.0336(6) -0.0170(6) -0.0025(5) -0.0039(5)
C00C 0.0401(7) 0.0418(7) 0.0418(7) -0.0202(6) -0.0111(5) 0.0006(5)
C00D 0.0363(6) 0.0378(6) 0.0314(6) -0.0150(5) -0.0072(5) 0.0003(5)
C00E 0.0434(7) 0.0401(7) 0.0414(7) -0.0170(6) -0.0012(6) -0.0011(5)
C00F 0.0344(6) 0.0455(7) 0.0457(7) -0.0177(6) -0.0144(6) 0.0014(5)
C00G 0.0371(7) 0.0473(7) 0.0367(7) -0.0184(6) -0.0110(5) 0.0015(5)
C00H 0.0500(8) 0.0447(8) 0.0408(7) -0.0116(6) -0.0072(6) -0.0052(6)
C00I 0.0435(8) 0.0437(8) 0.0501(8) -0.0148(6) -0.0019(6) 0.0016(6)
C00J 0.0687(10) 0.0447(8) 0.0389(7) -0.0220(6) -0.0119(7) -0.0041(7)
C00K 0.0585(9) 0.0404(7) 0.0419(7) -0.0217(6) -0.0064(6) 0.0010(6)
C00L 0.0449(8) 0.0721(11) 0.0409(8) -0.0158(8) 0.0060(6) -0.0103(7)
C00M 0.0362(7) 0.0586(9) 0.0471(8) -0.0184(7) -0.0080(6) -0.0014(6)
C00N 0.0434(8) 0.0572(9) 0.0587(9) -0.0260(8) -0.0209(7) 0.0016(6)
C00O 0.0588(9) 0.0492(8) 0.0438(8) -0.0193(7) -0.0227(7) 0.0011(7)
C00P 0.0534(9) 0.0468(8) 0.0458(8) -0.0186(7) 0.0084(7) -0.0086(6)
C00Q 0.0735(11) 0.0394(8) 0.0439(8) -0.0117(6) 0.0023(8) -0.0071(7)
C00R 0.0472(8) 0.0769(11) 0.0443(8) -0.0311(8) -0.0118(7) -0.0038(7)
C00S 0.0561(9) 0.0571(10) 0.0427(8) -0.0079(7) -0.0003(7) -0.0156(7)
C00T 0.0643(10) 0.0410(8) 0.0572(10) -0.0111(7) -0.0042(8) 0.0081(7)
C00U 0.0410(8) 0.0748(12) 0.0615(10) -0.0156(9) -0.0032(7) -0.0057(8)
C00V 0.0475(9) 0.0667(11) 0.0894(14) -0.0322(10) -0.0296(9) -0.0049(8)
C00W 0.0414(9) 0.0769(13) 0.0873(15) -0.0219(11) -0.0108(9) -0.0139(8)
C00X 0.0868(15) 0.1126(18) 0.0807(14) -0.0622(14) -0.0399(12) 0.0024(13)
C00Y 0.0985(17) 0.142(2) 0.0555(12) -0.0595(14) -0.0301(11) 0.0184(16)

loop_
_atom_type_symbol
_atom_type_description
_atom_type_scat_dispersion_real
_atom_type_scat_dispersion_imag
_atom_type_scat_source
C C 0.0033 0.0016 'International Tables Vol C Tables 4.2.6.8 and 6.1.1.4'
H H 0.0000 0.0000 'International Tables Vol C Tables 4.2.6.8 and 6.1.1.4'
N N 0.0061 0.0033 'International Tables Vol C Tables 4.2.6.8 and 6.1.1.4'
O O 0.0106 0.0060 'International Tables Vol C Tables 4.2.6.8 and 6.1.1.4'

loop_
_geom_angle_atom_site_label_1
_geom_angle_atom_site_label_2
_geom_angle_atom_site_label_3
_geom_angle
_geom_angle_site_symmetry_1
_geom_angle_site_symmetry_3
_geom_angle_publ_flag
C004 N001 C005 120.87(10) . . ?
C004 N001 C00D 114.59(10) . . ?
C005 N001 C00D 121.30(10) . . ?
C00L N002 C00B 116.47(13) . . ?
C00J O003 C00Y 118.61(15) . . ?
C009 C004 N001 119.80(12) . . ?
C009 C004 C006 122.85(12) . . ?
N001 C004 C006 117.16(11) . . ?
C00C C005 C008 117.22(12) . . ?
C00C C005 N001 121.57(11) . . ?
C008 C005 N001 121.19(11) . . ?
C00I C006 C00E 117.97(13) . . ?
C00I C006 C004 121.62(12) . . ?
C00E C006 C004 120.39(12) . . ?
C00N N007 C00R 108.57(13) . . ?
C00N N007 C00X 125.85(17) . . ?
C00R N007 C00X 125.47(17) . . ?
C00K C008 C005 121.30(13) . . ?
C00K C008 H008 119.4 . . ?
C005 C008 H008 119.4 . . ?
C004 C009 C00B 119.96(12) . . ?
C004 C009 H009 120.0 . . ?
C00B C009 H009 120.0 . . ?
C00H C00A C00B 119.02(13) . . ?
C00H C00A C00D 124.32(12) . . ?
C00B C00A C00D 116.64(12) . . ?
N002 C00B C00A 122.53(13) . . ?
N002 C00B C009 119.06(12) . . ?
C00A C00B C009 118.37(12) . . ?
C005 C00C C00O 121.51(13) . . ?
C005 C00C H00C 119.2 . . ?
C00O C00C H00C 119.2 . . ?
N001 C00D C00A 108.67(10) . . ?
N001 C00D C00G 109.34(11) . . ?
C00A C00D C00G 112.28(11) . . ?
N001 C00D H00D 108.8 . . ?
C00A C00D H00D 108.8 . . ?
C00G C00D H00D 108.8 . . ?
C00P C00E C006 121.41(13) . . ?
C00P C00E H00E 119.3 . . ?
C006 C00E H00E 119.3 . . ?
C00M C00F C00N 118.19(14) . . ?
C00M C00F C00G 134.73(14) . . ?
C00N C00F C00G 107.07(13) . . ?
C00R C00G C00F 105.84(13) . . ?
C00R C00G C00D 126.62(13) . . ?
C00F C00G C00D 127.33(12) . . ?
C00A C00H C00S 118.55(14) . . ?
C00A C00H H00H 120.7 . . ?
C00S C00H H00H 120.7 . . ?
C00T C00I C006 120.34(14) . . ?
C00T C00I H00I 119.8 . . ?
C006 C00I H00I 119.8 . . ?
O003 C00J C00K 116.14(14) . . ?
O003 C00J C00O 124.81(15) . . ?
C00K C00J C00O 119.04(13) . . ?
C008 C00K C00J 120.79(13) . . ?
C008 C00K H00K 119.6 . . ?
C00J C00K H00K 119.6 . . ?
N002 C00L C00S 124.78(14) . . ?
N002 C00L H00L 117.6 . . ?
C00S C00L H00L 117.6 . . ?
C00U C00M C00F 119.51(16) . . ?
C00U C00M H00M 120.2 . . ?
C00F C00M H00M 120.2 . . ?
N007 C00N C00V 130.11(16) . . ?
N007 C00N C00F 107.84(14) . . ?
C00V C00N C00F 122.03(16) . . ?
C00J C00O C00C 120.00(14) . . ?
C00J C00O H00O 120.0 . . ?
C00C C00O H00O 120.0 . . ?
C00Q C00P C00E 120.09(14) . . ?
C00Q C00P H00P 120.0 . . ?
C00E C00P H00P 120.0 . . ?
C00P C00Q C00T 119.32(15) . . ?
C00P C00Q H00Q 120.3 . . ?
C00T C00Q H00Q 120.3 . . ?
C00G C00R N007 110.68(15) . . ?
C00G C00R H00R 124.7 . . ?
N007 C00R H00R 124.7 . . ?
C00L C00S C00H 118.47(15) . . ?
C00L C00S H00S 120.8 . . ?
C00H C00S H00S 120.8 . . ?
C00Q C00T C00I 120.86(15) . . ?
C00Q C00T H00T 119.6 . . ?
C00I C00T H00T 119.6 . . ?
C00M C00U C00W 120.92(18) . . ?
C00M C00U H00U 119.5 . . ?
C00W C00U H00U 119.5 . . ?
C00W C00V C00N 117.85(17) . . ?
C00W C00V H00V 121.1 . . ?
C00N C00V H00V 121.1 . . ?
C00V C00W C00U 121.49(18) . . ?
C00V C00W H00W 119.3 . . ?
C00U C00W H00W 119.3 . . ?
N007 C00X H00A 109.5 . . ?
N007 C00X H00B 109.5 . . ?
H00A C00X H00B 109.5 . . ?
N007 C00X H00F 109.5 . . ?
H00A C00X H00F 109.5 . . ?
H00B C00X H00F 109.5 . . ?
O003 C00Y H00G 109.5 . . ?
O003 C00Y H00J 109.5 . . ?
H00G C00Y H00J 109.5 . . ?
O003 C00Y H00N 109.5 . . ?
H00G C00Y H00N 109.5 . . ?
H00J C00Y H00N 109.5 . . ?

loop_
_geom_bond_atom_site_label_1
_geom_bond_atom_site_label_2
_geom_bond_distance
_geom_bond_site_symmetry_2
_geom_bond_publ_flag
N001 C004 1.4109(15) . ?
N001 C005 1.4116(15) . ?
N001 C00D 1.4845(16) . ?
N002 C00L 1.340(2) . ?
N002 C00B 1.3558(17) . ?
O003 C00J 1.3775(18) . ?
O003 C00Y 1.381(2) . ?
C004 C009 1.3500(18) . ?
C004 C006 1.4861(18) . ?
C005 C00C 1.3899(18) . ?
C005 C008 1.4024(17) . ?
C006 C00I 1.3902(19) . ?
C006 C00E 1.3944(19) . ?
N007 C00N 1.368(2) . ?
N007 C00R 1.380(2) . ?
N007 C00X 1.457(2) . ?
C008 C00K 1.3797(19) . ?
C008 H008 0.9300 . ?
C009 C00B 1.4570(19) . ?
C009 H009 0.9300 . ?
C00A C00H 1.385(2) . ?
C00A C00B 1.3997(19) . ?
C00A C00D 1.5100(18) . ?
C00C C00O 1.394(2) . ?
C00C H00C 0.9300 . ?
C00D C00G 1.5102(19) . ?
C00D H00D 0.9800 . ?
C00E C00P 1.383(2) . ?
C00E H00E 0.9300 . ?
C00F C00M 1.403(2) . ?
C00F C00N 1.418(2) . ?
C00F C00G 1.441(2) . ?
C00G C00R 1.368(2) . ?
C00H C00S 1.391(2) . ?
C00H H00H 0.9300 . ?
C00I C00T 1.390(2) . ?
C00I H00I 0.9300 . ?
C00J C00K 1.380(2) . ?
C00J C00O 1.389(2) . ?
C00K H00K 0.9300 . ?
C00L C00S 1.373(3) . ?
C00L H00L 0.9300 . ?
C00M C00U 1.383(2) . ?
C00M H00M 0.9300 . ?
C00N C00V 1.397(2) . ?
C00O H00O 0.9300 . ?
C00P C00Q 1.377(2) . ?
C00P H00P 0.9300 . ?
C00Q C00T 1.380(2) . ?
C00Q H00Q 0.9300 . ?
C00R H00R 0.9300 . ?
C00S H00S 0.9300 . ?
C00T H00T 0.9300 . ?
C00U C00W 1.394(3) . ?
C00U H00U 0.9300 . ?
C00V C00W 1.373(3) . ?
C00V H00V 0.9300 . ?
C00W H00W 0.9300 . ?
C00X H00A 0.9600 . ?
C00X H00B 0.9600 . ?
C00X H00F 0.9600 . ?
C00Y H00G 0.9600 . ?
C00Y H00J 0.9600 . ?
C00Y H00N 0.9600 . ?
